data_7015830
loop_
_publ_author_name
'Cariou, Renan'
'Dahcheh, Fatme'
'Graham, Todd W.'
'Stephan, Douglas W.'

_publ_section_title
;
 Mononuclear and dinuclear palladium and nickel complexes of
 phosphinimine-based tridentate ligands.
;
_journal_issue 18
_journal_name_full 'Dalton transactions (Cambridge, England : 2003)'
_journal_page_first 4918
_journal_page_last 4925
_journal_paper_doi 10.1039/c1dt10131e
_journal_volume 40
_journal_year 2011
_chemical_formula_sum 'C40 H38 Cl F6 N3 Ni P3'
_chemical_formula_weight 861.80
_chemical_name_systematic
;
?
;
_space_group_IT_number 31
_symmetry_cell_setting orthorhombic
_symmetry_space_group_name_Hall 'P 2ac -2'
_symmetry_space_group_name_H-M 'P m n 21'
_atom_sites_solution_hydrogens geom
_atom_sites_solution_primary direct
_atom_sites_solution_secondary difmap
_audit_creation_method SHELXL-97
_cell_angle_alpha 90.00
_cell_angle_beta 90.00
_cell_angle_gamma 90.00
_cell_formula_units_Z 2
_cell_length_a 21.7288(9)
_cell_length_b 7.6413(3)
_cell_length_c 11.6265(5)
_cell_measurement_temperature 150(2)
_cell_volume 1930.42(14)
_computing_structure_refinement 'SHELXL-97 (Sheldrick, 1997)'
_computing_structure_solution 'SHELXS-97 (Sheldrick, 1990)'
_diffrn_ambient_temperature 150(2)
_diffrn_measured_fraction_theta_full 0.995
_diffrn_measured_fraction_theta_max 0.995
_diffrn_radiation_monochromator graphite
_diffrn_radiation_source 'fine-focus sealed tube'
_diffrn_radiation_type MoK\a
_diffrn_radiation_wavelength 0.71073
_diffrn_reflns_av_R_equivalents 0.0391
_diffrn_reflns_av_sigmaI/netI 0.0309
_diffrn_reflns_limit_h_max 33
_diffrn_reflns_limit_h_min -33
_diffrn_reflns_limit_k_max 11
_diffrn_reflns_limit_k_min -11
_diffrn_reflns_limit_l_max 17
_diffrn_reflns_limit_l_min -17
_diffrn_reflns_number 54670
_diffrn_reflns_theta_full 33.56
_diffrn_reflns_theta_max 33.56
_diffrn_reflns_theta_min 1.87
_exptl_absorpt_coefficient_mu 0.759
_exptl_absorpt_correction_T_max 0.7466
_exptl_absorpt_correction_T_min 0.6626
_exptl_absorpt_correction_type multi-scan
_exptl_crystal_colour purple
_exptl_crystal_density_diffrn 1.483
_exptl_crystal_density_method 'not measured'
_exptl_crystal_description blocks
_exptl_crystal_F_000 886
_exptl_crystal_size_max 0.24
_exptl_crystal_size_mid 0.22
_exptl_crystal_size_min 0.18
_refine_diff_density_max 1.249
_refine_diff_density_min -0.696
_refine_diff_density_rms 0.083
_refine_ls_abs_structure_details 'Flack H D (1983), Acta Cryst. A39, 876-881'
_refine_ls_abs_structure_Flack 0.003(10)
_refine_ls_extinction_method none
_refine_ls_goodness_of_fit_ref 1.042
_refine_ls_hydrogen_treatment fixed
_refine_ls_matrix_type full
_refine_ls_number_parameters 253
_refine_ls_number_reflns 7697
_refine_ls_number_restraints 1
_refine_ls_restrained_S_all 1.042
_refine_ls_R_factor_all 0.0463
_refine_ls_R_factor_gt 0.0393
_refine_ls_shift/su_max 0.035
_refine_ls_shift/su_mean 0.002
_refine_ls_structure_factor_coef Fsqd
_refine_ls_weighting_details 'calc w=1/[\s^2^(Fo^2^)+(0.0664P)^2^+0.5035P] where P=(Fo^2^+2Fc^2^)/3'
_refine_ls_weighting_scheme calc
_refine_ls_wR_factor_gt 0.1041
_refine_ls_wR_factor_ref 0.1090
_reflns_number_gt 6879
_reflns_number_total 7697
_reflns_threshold_expression >2sigma(I)
_cod_data_source_file c1dt10131e.txt
_cod_data_source_block t1
_cod_original_sg_symbol_H-M Pmn2(1)
_cod_database_code 7015830

loop_
_symmetry_equiv_pos_as_xyz
'x, y, z'
'-x+1/2, -y, z+1/2'
'x+1/2, -y, z+1/2'
'-x, y, z'

loop_
_atom_site_label
_atom_site_type_symbol
_atom_site_fract_x
_atom_site_fract_y
_atom_site_fract_z
_atom_site_U_iso_or_equiv
_atom_site_adp_type
_atom_site_occupancy
_atom_site_symmetry_multiplicity
_atom_site_calc_flag
_atom_site_refinement_flags
_atom_site_disorder_assembly
_atom_site_disorder_group
Ni1 Ni 0.0000 0.38746(4) 0.37948(3) 0.02000(8) Uani 1 2 d S . .
P2 P 0.5000 0.42139(14) 0.45927(10) 0.0408(2) Uani 1 2 d S . .
P1 P 0.140166(19) 0.27238(5) 0.41221(5) 0.01731(8) Uani 1 1 d . . .
F1 F 0.5000 0.2123(6) 0.4502(5) 0.1035(14) Uani 1 2 d S . .
F2 F 0.44909(11) 0.4213(5) 0.3617(3) 0.0995(10) Uani 1 1 d . . .
F3 F 0.44939(12) 0.4134(5) 0.5557(2) 0.1071(12) Uani 1 1 d . . .
F4 F 0.5000 0.6217(5) 0.4628(5) 0.144(3) Uani 1 2 d S . .
N1 N 0.0000 0.6179(3) 0.3131(3) 0.0314(6) Uani 1 2 d S . .
N2 N 0.08797(6) 0.41612(17) 0.38607(16) 0.0206(3) Uani 1 1 d . . .
Cl1 Cl 0.0000 0.10770(7) 0.40931(6) 0.02197(12) Uani 1 2 d S . .
C2 C 0.21236(8) 0.3878(2) 0.43375(16) 0.0202(3) Uani 1 1 d . . .
C5 C 0.12410(8) 0.1572(3) 0.54380(16) 0.0205(3) Uani 1 1 d . . .
C7 C 0.05778(10) 0.7075(3) 0.3413(2) 0.0337(5) Uani 1 1 d . . .
H7A H 0.0577 0.7461 0.4208 0.040 Uiso 1 1 calc R . .
H7B H 0.0637 0.8084 0.2919 0.040 Uiso 1 1 calc R . .
C8 C 0.11387(11) 0.1217(3) 0.20312(18) 0.0267(4) Uani 1 1 d . . .
H8A H 0.0809 0.1994 0.2016 0.032 Uiso 1 1 calc R . .
C9 C 0.15428(9) 0.1197(2) 0.29683(17) 0.0221(3) Uani 1 1 d . . .
C10 C 0.10719(9) 0.5754(3) 0.3218(2) 0.0307(4) Uani 1 1 d . . .
H10A H 0.1113 0.5499 0.2404 0.037 Uiso 1 1 calc R . .
H10B H 0.1463 0.6183 0.3503 0.037 Uiso 1 1 calc R . .
C10B C 0.12351(13) 0.0052(3) 0.1112(2) 0.0388(5) Uani 1 1 d . . .
H10C H 0.0966 0.0051 0.0490 0.047 Uiso 1 1 calc R . .
C11 C 0.14073(10) -0.0174(3) 0.55911(19) 0.0279(4) Uani 1 1 d . . .
H11A H 0.1602 -0.0780 0.5000 0.033 Uiso 1 1 calc R . .
C12 C 0.12825(14) -0.1006(3) 0.6625(2) 0.0411(6) Uani 1 1 d . . .
H12A H 0.1391 -0.2174 0.6724 0.049 Uiso 1 1 calc R . .
C13 C 0.31711(10) 0.5967(3) 0.4595(2) 0.0340(5) Uani 1 1 d . . .
H13A H 0.3521 0.6654 0.4687 0.041 Uiso 1 1 calc R . .
C14 C 0.25988(11) 0.3845(3) 0.35335(19) 0.0342(5) Uani 1 1 d . . .
H14A H 0.2569 0.3112 0.2898 0.041 Uiso 1 1 calc R . .
C15 C 0.20422(10) 0.0028(3) 0.2967(2) 0.0306(4) Uani 1 1 d . . .
H15A H 0.2314 0.0010 0.3586 0.037 Uiso 1 1 calc R . .
C17 C 0.17242(15) -0.1084(3) 0.1129(3) 0.0466(7) Uani 1 1 d . . .
H17A H 0.1783 -0.1852 0.0518 0.056 Uiso 1 1 calc R . .
C19 C 0.21318(13) -0.1102(3) 0.2045(3) 0.0417(6) Uani 1 1 d . . .
H19A H 0.2465 -0.1867 0.2043 0.050 Uiso 1 1 calc R . .
C21 C 0.08344(12) 0.1628(4) 0.7369(2) 0.0378(5) Uani 1 1 d . . .
H21A H 0.0644 0.2234 0.7965 0.045 Uiso 1 1 calc R . .
C22 C 0.09961(14) -0.0102(4) 0.7517(2) 0.0451(6) Uani 1 1 d . . .
H22A H 0.0914 -0.0663 0.8210 0.054 Uiso 1 1 calc R . .
C23 C 0.31132(10) 0.4883(4) 0.3665(2) 0.0391(5) Uani 1 1 d . . .
H23A H 0.3424 0.4845 0.3116 0.047 Uiso 1 1 calc R . .
C25 C 0.09548(10) 0.2472(3) 0.63348(18) 0.0281(4) Uani 1 1 d . . .
H25A H 0.0845 0.3639 0.6240 0.034 Uiso 1 1 calc R . .
C26 C 0.21914(11) 0.4947(4) 0.5282(2) 0.0459(7) Uani 1 1 d . . .
H26A H 0.1891 0.4946 0.5853 0.055 Uiso 1 1 calc R . .
C27 C 0.27021(14) 0.6025(5) 0.5395(3) 0.0601(11) Uani 1 1 d . . .
H27A H 0.2728 0.6793 0.6014 0.072 Uiso 1 1 calc R . .

loop_
_atom_site_aniso_label
_atom_site_aniso_U_11
_atom_site_aniso_U_22
_atom_site_aniso_U_33
_atom_site_aniso_U_23
_atom_site_aniso_U_13
_atom_site_aniso_U_12
Ni1 0.01275(12) 0.01442(12) 0.03282(17) 0.00358(12) 0.000 0.000
P2 0.0268(4) 0.0472(5) 0.0485(5) 0.0140(4) 0.000 0.000
P1 0.01377(15) 0.01660(15) 0.02154(17) -0.00025(17) -0.00009(14) -0.00049(13)
F1 0.110(3) 0.083(3) 0.118(4) 0.015(3) 0.000 0.000
F2 0.0517(12) 0.171(3) 0.0757(18) -0.0079(18) -0.0206(13) 0.0249(15)
F3 0.0536(14) 0.204(4) 0.0640(16) 0.0221(18) 0.0224(12) 0.0027(16)
F4 0.280(9) 0.048(2) 0.103(4) 0.010(2) 0.000 0.000
N1 0.0184(10) 0.0227(11) 0.0529(17) 0.0092(10) 0.000 0.000
N2 0.0133(5) 0.0161(5) 0.0323(8) 0.0041(6) -0.0011(5) -0.0011(4)
Cl1 0.0157(2) 0.0163(2) 0.0339(3) 0.0012(2) 0.000 0.000
C2 0.0148(6) 0.0223(7) 0.0235(9) -0.0007(6) -0.0008(6) -0.0018(5)
C5 0.0162(7) 0.0228(7) 0.0225(8) 0.0014(6) -0.0013(6) -0.0023(6)
C7 0.0256(9) 0.0176(7) 0.0578(14) 0.0084(8) 0.0008(9) -0.0021(7)
C8 0.0288(9) 0.0288(9) 0.0225(8) -0.0018(7) 0.0020(7) -0.0090(7)
C9 0.0222(8) 0.0196(7) 0.0244(8) -0.0028(6) 0.0047(6) -0.0045(6)
C10 0.0186(8) 0.0228(8) 0.0507(13) 0.0125(8) 0.0012(8) -0.0024(6)
C10B 0.0522(14) 0.0418(13) 0.0225(9) -0.0083(9) 0.0056(9) -0.0199(11)
C11 0.0290(9) 0.0238(8) 0.0309(9) 0.0050(7) -0.0032(7) 0.0018(7)
C12 0.0491(14) 0.0349(12) 0.0392(13) 0.0174(10) -0.0067(11) -0.0038(10)
C13 0.0224(9) 0.0395(11) 0.0401(12) -0.0078(9) 0.0003(8) -0.0119(8)
C14 0.0287(9) 0.0432(11) 0.0307(11) -0.0110(8) 0.0086(8) -0.0147(8)
C15 0.0278(9) 0.0255(9) 0.0383(11) -0.0035(8) 0.0109(8) 0.0005(7)
C17 0.0626(18) 0.0346(12) 0.0427(14) -0.0157(10) 0.0254(13) -0.0140(11)
C19 0.0443(14) 0.0292(10) 0.0515(15) -0.0085(10) 0.0249(12) -0.0007(9)
C21 0.0326(10) 0.0545(14) 0.0264(10) -0.0027(10) 0.0047(8) -0.0097(10)
C22 0.0497(15) 0.0582(17) 0.0275(11) 0.0124(11) -0.0010(10) -0.0171(13)
C23 0.0256(9) 0.0514(13) 0.0403(12) -0.0108(11) 0.0124(9) -0.0140(9)
C25 0.0255(9) 0.0329(10) 0.0258(9) -0.0046(7) 0.0021(7) -0.0030(7)
C26 0.0304(11) 0.0624(17) 0.0448(13) -0.0307(12) 0.0166(10) -0.0247(11)
C27 0.0430(15) 0.085(2) 0.0519(16) -0.0401(16) 0.0185(12) -0.0400(15)

loop_
_atom_type_symbol
_atom_type_description
_atom_type_scat_dispersion_real
_atom_type_scat_dispersion_imag
_atom_type_scat_source
C C 0.0033 0.0016 'International Tables Vol C Tables 4.2.6.8 and 6.1.1.4'
H H 0.0000 0.0000 'International Tables Vol C Tables 4.2.6.8 and 6.1.1.4'
N N 0.0061 0.0033 'International Tables Vol C Tables 4.2.6.8 and 6.1.1.4'
F F 0.0171 0.0103 'International Tables Vol C Tables 4.2.6.8 and 6.1.1.4'
P P 0.1023 0.0942 'International Tables Vol C Tables 4.2.6.8 and 6.1.1.4'
Ni Ni 0.3393 1.1124 'International Tables Vol C Tables 4.2.6.8 and 6.1.1.4'
Cl Cl 0.1484 0.1585 'International Tables Vol C Tables 4.2.6.8 and 6.1.1.4'

loop_
_geom_angle_atom_site_label_1
_geom_angle_atom_site_label_2
_geom_angle_atom_site_label_3
_geom_angle
_geom_angle_site_symmetry_1
_geom_angle_site_symmetry_3
_geom_angle_publ_flag
N1 Ni1 N2 84.94(4) . . ?
N1 Ni1 N2 84.94(4) . 4 ?
N2 Ni1 N2 166.16(8) . 4 ?
N1 Ni1 Cl1 165.54(10) . . ?
N2 Ni1 Cl1 96.08(4) . . ?
N2 Ni1 Cl1 96.08(4) 4 . ?
F4 P2 F3 91.1(2) . . ?
F4 P2 F3 91.1(2) . 4_655 ?
F3 P2 F3 88.8(2) . 4_655 ?
F4 P2 F2 91.1(2) . 4_655 ?
F3 P2 F2 177.8(2) . 4_655 ?
F3 P2 F2 91.26(16) 4_655 4_655 ?
F4 P2 F2 91.1(2) . . ?
F3 P2 F2 91.26(16) . . ?
F3 P2 F2 177.8(2) 4_655 . ?
F2 P2 F2 88.6(2) 4_655 . ?
F4 P2 F1 177.7(3) . . ?
F3 P2 F1 90.5(2) . . ?
F3 P2 F1 90.5(2) 4_655 . ?
F2 P2 F1 87.28(19) 4_655 . ?
F2 P2 F1 87.28(19) . . ?
N2 P1 C5 110.99(9) . . ?
N2 P1 C9 114.90(9) . . ?
C5 P1 C9 110.41(9) . . ?
N2 P1 C2 107.67(7) . . ?
C5 P1 C2 106.72(8) . . ?
C9 P1 C2 105.64(8) . . ?
C7 N1 C7 117.7(3) 4 . ?
C7 N1 Ni1 109.74(14) 4 . ?
C7 N1 Ni1 109.74(14) . . ?
C10 N2 P1 117.12(12) . . ?
C10 N2 Ni1 110.58(11) . . ?
P1 N2 Ni1 129.06(8) . . ?
C26 C2 C14 117.82(17) . . ?
C26 C2 P1 119.36(14) . . ?
C14 C2 P1 122.60(14) . . ?
C11 C5 C25 119.47(19) . . ?
C11 C5 P1 121.79(15) . . ?
C25 C5 P1 118.73(15) . . ?
N1 C7 C10 105.45(18) . . ?
C9 C8 C10B 119.4(2) . . ?
C8 C9 C15 119.40(19) . . ?
C8 C9 P1 117.73(15) . . ?
C15 C9 P1 122.87(17) . . ?
N2 C10 C7 105.97(16) . . ?
C17 C10B C8 120.3(3) . . ?
C12 C11 C5 119.9(2) . . ?
C11 C12 C22 120.3(2) . . ?
C23 C13 C27 119.0(2) . . ?
C23 C14 C2 121.1(2) . . ?
C19 C15 C9 120.2(2) . . ?
C10B C17 C19 120.8(2) . . ?
C17 C19 C15 119.8(2) . . ?
C22 C21 C25 120.3(2) . . ?
C21 C22 C12 119.8(2) . . ?
C13 C23 C14 120.7(2) . . ?
C21 C25 C5 120.1(2) . . ?
C2 C26 C27 120.9(2) . . ?
C13 C27 C26 120.5(2) . . ?

loop_
_geom_bond_atom_site_label_1
_geom_bond_atom_site_label_2
_geom_bond_distance
_geom_bond_site_symmetry_2
_geom_bond_publ_flag
Ni1 N1 1.922(2) . ?
Ni1 N2 1.9256(13) . ?
Ni1 N2 1.9256(13) 4 ?
Ni1 Cl1 2.1657(6) . ?
P2 F4 1.531(4) . ?
P2 F3 1.571(3) . ?
P2 F3 1.571(3) 4_655 ?
P2 F2 1.584(3) 4_655 ?
P2 F2 1.584(3) . ?
P2 F1 1.601(5) . ?
P1 N2 1.6078(14) . ?
P1 C5 1.7993(19) . ?
P1 C9 1.8042(19) . ?
P1 C2 1.8169(17) . ?
N1 C7 1.467(3) 4 ?
N1 C7 1.467(3) . ?
N2 C10 1.488(2) . ?
C2 C26 1.377(3) . ?
C2 C14 1.393(3) . ?
C5 C11 1.393(3) . ?
C5 C25 1.395(3) . ?
C7 C10 1.491(3) . ?
C8 C9 1.399(3) . ?
C8 C10B 1.407(3) . ?
C9 C15 1.405(3) . ?
C10B C17 1.372(4) . ?
C11 C12 1.387(3) . ?
C12 C22 1.393(4) . ?
C13 C23 1.368(3) . ?
C13 C27 1.380(4) . ?
C14 C23 1.379(3) . ?
C15 C19 1.390(3) . ?
C17 C19 1.385(5) . ?
C21 C22 1.379(4) . ?
C21 C25 1.389(3) . ?
C26 C27 1.388(3) . ?
